data_2012843
loop_
_publ_author_name
'Tomura, Masaaki'
'Akhtaruzzaman, Md.'
'Suzuki, Kazuharu'
'Yamashita, Yoshiro'

_publ_section_title
;
 4,7-Diiodo-2,1,3-benzothiadiazole and
 7,7'-diiodo-4,4'-bi(2,1,3-benzothiadiazole)
;
_journal_issue 7
_journal_name_full 'Acta Crystallographica Section C'
_journal_page_first o373
_journal_page_last o375
_journal_paper_doi 10.1107/S0108270102008296
_journal_volume 58
_journal_year 2002
_chemical_formula_moiety 'C6 H2 I2 N2 S'
_chemical_formula_sum 'C6 H2 I2 N2 S'
_chemical_formula_weight 387.96
_chemical_name_systematic
;
4,7-diiodo-2,1,3-benzothiadiazole
;
_space_group_IT_number 14
_symmetry_cell_setting monoclinic
_symmetry_space_group_name_Hall '-P 2yab'
_symmetry_space_group_name_H-M 'P 1 21/a 1'
_atom_sites_solution_hydrogens geom
_atom_sites_solution_primary direct
_atom_sites_solution_secondary difmap
_cell_angle_alpha 90
_cell_angle_beta 90.47(2)
_cell_angle_gamma 90
_cell_formula_units_Z 4
_cell_length_a 11.0515(17)
_cell_length_b 18.2104(12)
_cell_length_c 4.3441(11)
_cell_measurement_reflns_used 25
_cell_measurement_temperature 296(2)
_cell_measurement_theta_max 14.96
_cell_measurement_theta_min 14.70
_cell_volume 874.2(3)
_computing_cell_refinement 'MSC/AFC Diffractometer Control Software'
_computing_data_collection
;
MSC/AFC Diffractometer Control Software (Molecular Structure Corporation,
1988)
;
_computing_data_reduction 'TEXSAN (Molecular Structure Corporation & Rigaku Corporation, 2000)'
_computing_molecular_graphics 'ORTEP-III (Burnett & Johnson, 1996)'
_computing_publication_material SHELXL97
_computing_structure_refinement 'SHELXL97 (Sheldrick, 1997)'
_computing_structure_solution 'SHELXS97 (Sheldrick, 1997)'
_diffrn_ambient_temperature 296(2)
_diffrn_measured_fraction_theta_full 0.998
_diffrn_measured_fraction_theta_max 0.998
_diffrn_measurement_device_type 'Rigaku AFC-7R'
_diffrn_measurement_method \w/2\q
_diffrn_radiation_monochromator 'graphite monochromator'
_diffrn_radiation_source 'Rigaku rotating anode'
_diffrn_radiation_type MoK\a
_diffrn_radiation_wavelength 0.71069
_diffrn_reflns_av_R_equivalents 0.018
_diffrn_reflns_av_sigmaI/netI 0.010
_diffrn_reflns_limit_h_max 14
_diffrn_reflns_limit_h_min 0
_diffrn_reflns_limit_k_max 23
_diffrn_reflns_limit_k_min 0
_diffrn_reflns_limit_l_max 5
_diffrn_reflns_limit_l_min -5
_diffrn_reflns_number 2110
_diffrn_reflns_theta_full 27.49
_diffrn_reflns_theta_max 27.49
_diffrn_reflns_theta_min 2.16
_diffrn_standards_decay_% 0.15
_diffrn_standards_interval_count 150
_diffrn_standards_number 3
_exptl_absorpt_coefficient_mu 7.367
_exptl_absorpt_correction_T_max 0.479
_exptl_absorpt_correction_T_min 0.109
_exptl_absorpt_correction_type '\y scan'
_exptl_absorpt_process_details '(North et al., 1968)'
_exptl_crystal_colour 'pale yellow'
_exptl_crystal_density_diffrn 2.948
_exptl_crystal_density_meas ?
_exptl_crystal_density_method 'not measured'
_exptl_crystal_description plate
_exptl_crystal_F_000 696
_exptl_crystal_size_max 0.5
_exptl_crystal_size_mid 0.3
_exptl_crystal_size_min 0.1
_refine_diff_density_max 0.51
_refine_diff_density_min -0.50
_refine_ls_extinction_coef 0.00185(18)
_refine_ls_extinction_expression Fc^*^=kFc[1+0.001xFc^2^\l^3^/sin(2\q)]^-1/4^
_refine_ls_extinction_method 'SHELXL97 (Sheldrick, 1997)'
_refine_ls_goodness_of_fit_ref 0.963
_refine_ls_hydrogen_treatment constr
_refine_ls_matrix_type full
_refine_ls_number_parameters 101
_refine_ls_number_reflns 2014
_refine_ls_number_restraints 0
_refine_ls_restrained_S_all 0.963
_refine_ls_R_factor_all 0.026
_refine_ls_R_factor_gt 0.019
_refine_ls_shift/su_max 0.001
_refine_ls_shift/su_mean 0.000
_refine_ls_structure_factor_coef Fsqd
_refine_ls_weighting_details 'calc w = 1/[\s^2^(Fo^2^)+(0.0270P)^2^+2.4993P] where P=(Fo^2^+2Fc^2^)/3'
_refine_ls_weighting_scheme calc
_refine_ls_wR_factor_gt 0.050
_refine_ls_wR_factor_ref 0.055
_reflns_number_gt 1763
_reflns_number_total 2014
_reflns_threshold_expression I>2\s(I)
_cod_data_source_file ta1368.cif
_cod_data_source_block I
_cod_depositor_comments
;
The following automatic conversions were performed:

'_exptl_crystal_density_meas' value 'not measured' was changed to '?'
- the value is perceived as not measured.

Automatic conversion script
Id: cif_fix_values 3008 2015-01-20 13:52:24Z robertas 
;
_cod_original_sg_symbol_H-M 'P 21/a'
_cod_database_code 2012843
_cod_database_fobs_code 2012843

loop_
_symmetry_equiv_pos_as_xyz
'x, y, z'
'-x+1/2, y+1/2, -z'
'-x, -y, -z'
'x-1/2, -y-1/2, z'

loop_
_atom_site_label
_atom_site_fract_x
_atom_site_fract_y
_atom_site_fract_z
_atom_site_U_iso_or_equiv
_atom_site_adp_type
_atom_site_calc_flag
_atom_site_refinement_flags
_atom_site_occupancy
_atom_site_disorder_assembly
_atom_site_disorder_group
_atom_site_type_symbol
I1 0.92875(3) 0.860970(10) 0.97967(6) 0.04361(10) Uani d . 1 . . I
I2 0.70115(2) 0.526290(10) 0.43698(6) 0.04253(10) Uani d . 1 . . I
S1 1.05020(9) 0.60054(5) 1.0837(3) 0.0431(2) Uani d . 1 . . S
N1 1.0228(3) 0.68765(16) 1.0701(8) 0.0372(7) Uani d . 1 . . N
N2 0.9411(3) 0.56889(17) 0.8728(8) 0.0363(7) Uani d . 1 . . N
C1 0.8637(3) 0.76214(18) 0.8123(8) 0.0302(7) Uani d . 1 . . C
C2 0.9233(3) 0.69599(19) 0.8924(8) 0.0291(7) Uani d . 1 . . C
C3 0.8763(3) 0.62727(19) 0.7799(8) 0.0294(7) Uani d . 1 . . C
C4 0.7709(3) 0.6262(2) 0.5881(8) 0.0327(7) Uani d . 1 . . C
C5 0.7181(3) 0.6910(2) 0.5131(9) 0.0371(8) Uani d . 1 . . C
H5 0.6502 0.6911 0.3854 0.045 Uiso calc R 1 . . H
C6 0.7642(3) 0.7589(2) 0.6253(9) 0.0360(8) Uani d . 1 . . C
H6 0.7254 0.8022 0.5695 0.043 Uiso calc R 1 . . H

loop_
_atom_site_aniso_label
_atom_site_aniso_U_11
_atom_site_aniso_U_22
_atom_site_aniso_U_33
_atom_site_aniso_U_12
_atom_site_aniso_U_13
_atom_site_aniso_U_23
I1 0.05485(18) 0.02726(14) 0.04851(16) -0.00099(10) -0.01303(12) -0.00163(10)
I2 0.04839(16) 0.03278(14) 0.04626(16) -0.00796(10) -0.00983(11) -0.00278(10)
S1 0.0381(5) 0.0333(5) 0.0577(6) 0.0041(4) -0.0156(4) 0.0038(4)
N1 0.0369(16) 0.0250(14) 0.0496(18) 0.0003(12) -0.0107(13) 0.0003(13)
N2 0.0356(16) 0.0291(15) 0.0442(17) -0.0006(12) -0.0053(13) 0.0028(13)
C1 0.0338(17) 0.0211(15) 0.0357(17) -0.0016(12) -0.0021(13) 0.0000(13)
C2 0.0303(16) 0.0245(15) 0.0325(16) -0.0003(13) -0.0018(13) 0.0021(13)
C3 0.0285(16) 0.0279(16) 0.0318(16) 0.0004(13) -0.0005(13) 0.0027(13)
C4 0.0354(18) 0.0312(17) 0.0316(16) -0.0066(14) -0.0026(14) 0.0019(14)
C5 0.0324(18) 0.0381(19) 0.0406(19) -0.0043(15) -0.0127(15) 0.0021(16)
C6 0.0372(18) 0.0269(17) 0.0437(19) 0.0023(14) -0.0069(15) 0.0046(15)

loop_
_atom_type_symbol
_atom_type_description
_atom_type_scat_dispersion_real
_atom_type_scat_dispersion_imag
_atom_type_scat_source
C C 0.0033 0.0016 'International Tables Vol C Tables 4.2.6.8 and 6.1.1.4'
H H 0.0000 0.0000 'International Tables Vol C Tables 4.2.6.8 and 6.1.1.4'
I I -0.4742 1.8119 'International Tables Vol C Tables 4.2.6.8 and 6.1.1.4'
N N 0.0061 0.0033 'International Tables Vol C Tables 4.2.6.8 and 6.1.1.4'
S S 0.1246 0.1234 'International Tables Vol C Tables 4.2.6.8 and 6.1.1.4'

loop_
_geom_angle_atom_site_label_1
_geom_angle_atom_site_label_2
_geom_angle_atom_site_label_3
_geom_angle
_geom_angle_publ_flag
N1 S1 N2 101.00(16) yes
C2 N1 S1 106.5(2) yes
C3 N2 S1 106.4(2) yes
C6 C1 C2 118.7(3) yes
C6 C1 I1 121.6(3) no
C2 C1 I1 119.7(2) no
N1 C2 C1 127.8(3) yes
N1 C2 C3 112.8(3) yes
C1 C2 C3 119.4(3) yes
N2 C3 C4 126.6(3) yes
N2 C3 C2 113.3(3) yes
C4 C3 C2 120.1(3) yes
C5 C4 C3 118.4(3) yes
C5 C4 I2 121.9(3) no
C3 C4 I2 119.7(3) no
C4 C5 C6 121.5(3) yes
C4 C5 H5 119.3 no
C6 C5 H5 119.3 no
C1 C6 C5 121.9(3) yes
C1 C6 H6 119.1 no
C5 C6 H6 119.1 no

loop_
_geom_bond_atom_site_label_1
_geom_bond_atom_site_label_2
_geom_bond_site_symmetry_2
_geom_bond_distance
_geom_bond_publ_flag
I1 C1 . 2.068(3) yes
I2 C4 . 2.080(4) yes
S1 N1 . 1.616(3) yes
S1 N2 . 1.615(3) yes
N1 C2 . 1.347(4) yes
N2 C3 . 1.342(4) yes
C1 C6 . 1.363(5) yes
C1 C2 . 1.415(5) yes
C2 C3 . 1.439(5) yes
C3 C4 . 1.427(5) yes
C4 C5 . 1.355(5) yes
C5 C6 . 1.421(5) yes
C5 H5 . 0.9300 no
C6 H6 . 0.9300 no

loop_
_geom_contact_atom_site_label_1
_geom_contact_atom_site_label_2
_geom_contact_distance
_geom_contact_site_symmetry_2
_geom_contact_publ_flag
S1 N2 3.093(3) 3_767 yes
N2 S1 3.093(3) 3_767 yes
I1 I2 3.7890(10) 2_656 yes
I1 I2 4.1380(10) 4_676 yes
I1 I2 4.1960(10) 2_657 yes

loop_
_geom_torsion_atom_site_label_1
_geom_torsion_atom_site_label_2
_geom_torsion_atom_site_label_3
_geom_torsion_atom_site_label_4
_geom_torsion
_geom_torsion_publ_flag
N2 S1 N1 C2 -0.1(3) no
N1 S1 N2 C3 -0.1(3) no
S1 N1 C2 C1 179.9(3) no
S1 N1 C2 C3 0.3(4) no
C6 C1 C2 N1 179.3(4) no
I1 C1 C2 N1 -0.7(5) no
C6 C1 C2 C3 -1.2(5) no
I1 C1 C2 C3 178.8(2) no
S1 N2 C3 C4 179.9(3) no
S1 N2 C3 C2 0.3(4) no
N1 C2 C3 N2 -0.4(4) no
C1 C2 C3 N2 -180.0(3) no
N1 C2 C3 C4 179.9(3) no
C1 C2 C3 C4 0.3(5) no
N2 C3 C4 C5 -178.8(4) no
C2 C3 C4 C5 0.8(5) no
N2 C3 C4 I2 2.0(5) no
C2 C3 C4 I2 -178.3(2) no
C3 C4 C5 C6 -1.1(6) no
I2 C4 C5 C6 178.0(3) no
C2 C1 C6 C5 0.9(6) no
I1 C1 C6 C5 -179.1(3) no
C4 C5 C6 C1 0.2(6) no

loop_
_cod_related_entry_id
_cod_related_entry_database
_cod_related_entry_code
1 ChemSpider 21134806
